data_4123579
loop_
_publ_author_name
'Britvin, Sergey N.'
'Lotnyk, Andriy'

_publ_section_title
;
 Water-Soluble Phosphine Capable of Dissolving Elemental Gold: The Missing
 Link between 1,3,5-Triaza-7-phosphaadamantane (PTA) and Verkade's
 Ephemeral Ligand.
;
_journal_issue 16
_journal_name_full 'Journal of the American Chemical Society'
_journal_page_first 5526
_journal_page_last 5535
_journal_paper_doi 10.1021/jacs.5b01851
_journal_volume 137
_journal_year 2015
_chemical_formula_moiety 'C6 H15 N3'
_chemical_formula_sum 'C6 H15 N3'
_chemical_formula_weight 129.21
_chemical_name_common TACN
_chemical_name_systematic 1,4,7-triazacyclononane
_space_group_IT_number 33
_symmetry_cell_setting orthorhombic
_symmetry_space_group_name_Hall 'P 2c -2n'
_symmetry_space_group_name_H-M 'P n a 21'
_atom_sites_solution_hydrogens geom
_atom_sites_solution_primary direct
_atom_sites_solution_secondary difmap
_audit_creation_method SHELXL-97
_cell_angle_alpha 90.00
_cell_angle_beta 90.00
_cell_angle_gamma 90.00
_cell_formula_units_Z 8
_cell_length_a 14.7746(8)
_cell_length_b 11.4265(6)
_cell_length_c 8.8009(4)
_cell_measurement_reflns_used 12491
_cell_measurement_temperature 100(2)
_cell_measurement_theta_max 69.931
_cell_measurement_theta_min 2.967
_cell_volume 1485.79(13)
_computing_cell_refinement
;
CrysAlisPro, Agilent Technologies,
Version 1.171.36.32 (release 02-08-2013 CrysAlis171 .NET)
(compiled Aug  2 2013,16:46:58)
;
_computing_data_collection 'Bruker APEX2'
_computing_data_reduction
;
CrysAlisPro, Agilent Technologies,
Version 1.171.36.32 (release 02-08-2013 CrysAlis171 .NET)
(compiled Aug  2 2013,16:46:58)
;
_computing_molecular_graphics 'Olex2 ac.1-2'
_computing_structure_refinement 'SHELXL-97 (Sheldrick, 2008)'
_computing_structure_solution 'SHELXS-97 (Sheldrick, 2008)'
_diffrn_ambient_temperature 100(2)
_diffrn_measured_fraction_theta_full 1.000
_diffrn_measured_fraction_theta_max 1.000
_diffrn_measurement_device_type 'Bruker APEX-II CCD'
_diffrn_measurement_method '\f and \w scans'
_diffrn_radiation_monochromator mirror
_diffrn_radiation_source 'fine-focus sealed tube'
_diffrn_radiation_type CuK\a
_diffrn_radiation_wavelength 1.54178
_diffrn_reflns_av_R_equivalents 0.0149
_diffrn_reflns_av_sigmaI/netI 0.0057
_diffrn_reflns_limit_h_max 15
_diffrn_reflns_limit_h_min -17
_diffrn_reflns_limit_k_max 13
_diffrn_reflns_limit_k_min -13
_diffrn_reflns_limit_l_max 10
_diffrn_reflns_limit_l_min -10
_diffrn_reflns_number 18108
_diffrn_reflns_theta_full 69.48
_diffrn_reflns_theta_max 69.48
_diffrn_reflns_theta_min 4.89
_exptl_absorpt_coefficient_mu 0.575
_exptl_absorpt_correction_T_max 1.00000
_exptl_absorpt_correction_T_min 0.83072
_exptl_absorpt_correction_type multi-scan
_exptl_absorpt_process_details
;
CrysAlisPro, Agilent Technologies,
Version 1.171.36.32 (release 02-08-2013 CrysAlis171 .NET)
(compiled Aug  2 2013,16:46:58)
Empirical absorption correction using spherical harmonics,
 implemented in SCALE3 ABSPACK scaling algorithm.
;
_exptl_crystal_colour colorless
_exptl_crystal_density_diffrn 1.155
_exptl_crystal_density_method 'not measured'
_exptl_crystal_description isometric
_exptl_crystal_F_000 576
_exptl_crystal_size_max 0.2
_exptl_crystal_size_mid 0.2
_exptl_crystal_size_min 0.2
_refine_diff_density_max 0.575
_refine_diff_density_min -0.333
_refine_diff_density_rms 0.053
_refine_ls_abs_structure_details 'Flack H D (1983), Acta Cryst. A39, 876-881'
_refine_ls_abs_structure_Flack 0.0(5)
_refine_ls_extinction_method none
_refine_ls_goodness_of_fit_ref 1.067
_refine_ls_hydrogen_treatment mixed
_refine_ls_matrix_type full
_refine_ls_number_parameters 187
_refine_ls_number_reflns 2681
_refine_ls_number_restraints 2
_refine_ls_restrained_S_all 1.067
_refine_ls_R_factor_all 0.0510
_refine_ls_R_factor_gt 0.0508
_refine_ls_shift/su_max 0.000
_refine_ls_shift/su_mean 0.000
_refine_ls_structure_factor_coef Fsqd
_refine_ls_weighting_details 'calc w=1/[\s^2^(Fo^2^)+(0.0533P)^2^+1.5482P] where P=(Fo^2^+2Fc^2^)/3'
_refine_ls_weighting_scheme calc
_refine_ls_wR_factor_gt 0.1258
_refine_ls_wR_factor_ref 0.1261
_reflns_number_gt 2668
_reflns_number_total 2681
_reflns_threshold_expression >2sigma(I)
_cod_data_source_file TACN.cif
_cod_data_source_block TACN
_cod_depositor_comments
;
The following automatic conversions were performed:

'_symmetry_cell_setting' value 'Orthorhombic' changed to
'orthorhombic' according to
/usr/data/users/saulius/crontab/automatic-downloads/rss-feeds/ACS/lib/dictionaries/cif_core.dic
dictionary named 'cif_core.dic' version 2.4.2 from 2011-04-26.

Automatic conversion script
Id: cif_fix_values 3271 2015-04-21 07:52:19Z andrius 

 Adding full bibliography for 4123579--4123586.cif.
;
_cod_database_code 4123579

loop_
_symmetry_equiv_pos_as_xyz
'x, y, z'
'-x, -y, z+1/2'
'-x+1/2, y+1/2, z+1/2'
'x+1/2, -y+1/2, z'

loop_
_atom_site_label
_atom_site_type_symbol
_atom_site_fract_x
_atom_site_fract_y
_atom_site_fract_z
_atom_site_U_iso_or_equiv
_atom_site_adp_type
_atom_site_occupancy
_atom_site_symmetry_multiplicity
_atom_site_calc_flag
_atom_site_refinement_flags
C1A C 0.06789(16) 0.3046(2) 0.3984(3) 0.0219(5) Uani 1 1 d .
H1AA H 0.0077 0.2852 0.4347 0.026 Uiso 1 1 calc R
H1AB H 0.0969 0.3526 0.4752 0.026 Uiso 1 1 calc R
C2A C 0.12181(15) 0.1923(2) 0.3793(3) 0.0204(5) Uani 1 1 d .
H2AA H 0.1846 0.2125 0.3611 0.025 Uiso 1 1 calc R
H2AB H 0.1192 0.1487 0.4737 0.025 Uiso 1 1 calc R
C3A C -0.00230(15) 0.07378(19) 0.2677(3) 0.0190(5) Uani 1 1 d .
H3AA H -0.0311 0.1085 0.3558 0.023 Uiso 1 1 calc R
H3AB H -0.0017 -0.0104 0.2817 0.023 Uiso 1 1 calc R
C4A C -0.05714(15) 0.1038(2) 0.1252(3) 0.0205(5) Uani 1 1 d .
H4AA H -0.0349 0.0567 0.0415 0.025 Uiso 1 1 calc R
H4AB H -0.1197 0.0820 0.1426 0.025 Uiso 1 1 calc R
C5A C -0.09481(15) 0.3053(2) 0.1924(3) 0.0222(5) Uani 1 1 d .
H5AA H -0.1057 0.2628 0.2860 0.027 Uiso 1 1 calc R
H5AB H -0.1526 0.3334 0.1548 0.027 Uiso 1 1 calc R
C6A C -0.03328(17) 0.4086(2) 0.2240(3) 0.0262(6) Uani 1 1 d .
H6AA H -0.0329 0.4598 0.1362 0.031 Uiso 1 1 calc R
H6AB H -0.0572 0.4526 0.3094 0.031 Uiso 1 1 calc R
C1B C 0.32235(18) 0.6331(3) 0.3919(4) 0.0354(7) Uani 1 1 d U
H1BA H 0.3694 0.5896 0.4440 0.042 Uiso 1 1 calc R
H1BB H 0.3460 0.6565 0.2936 0.042 Uiso 1 1 calc R
C2B C 0.24329(18) 0.5553(2) 0.3682(4) 0.0374(7) Uani 1 1 d U
H2BB H 0.2609 0.4961 0.2950 0.045 Uiso 1 1 calc R
H2BA H 0.2316 0.5153 0.4634 0.045 Uiso 1 1 calc R
C3B C 0.1605(2) 0.6644(3) 0.1712(3) 0.0369(7) Uani 1 1 d .
H3BA H 0.1210 0.6233 0.1012 0.044 Uiso 1 1 calc R
H3BB H 0.2216 0.6593 0.1314 0.044 Uiso 1 1 calc R
C4B C 0.1331(2) 0.7904(2) 0.1757(3) 0.0341(7) Uani 1 1 d .
H4BA H 0.1439 0.8233 0.0757 0.041 Uiso 1 1 calc R
H4BB H 0.0683 0.7933 0.1932 0.041 Uiso 1 1 calc R
C5B C 0.27365(18) 0.8782(3) 0.2707(4) 0.0365(7) Uani 1 1 d .
H5BA H 0.2875 0.9584 0.2429 0.044 Uiso 1 1 calc R
H5BB H 0.2931 0.8285 0.1875 0.044 Uiso 1 1 calc R
C6B C 0.32713(18) 0.8474(3) 0.4076(4) 0.0381(7) Uani 1 1 d .
H6BA H 0.3905 0.8434 0.3796 0.046 Uiso 1 1 calc R
H6BB H 0.3206 0.9097 0.4817 0.046 Uiso 1 1 calc R
N1A N 0.09090(13) 0.11647(17) 0.2563(2) 0.0182(4) Uani 1 1 d .
N2A N -0.05422(14) 0.22682(17) 0.0802(2) 0.0180(4) Uani 1 1 d .
N3A N 0.05975(13) 0.37258(17) 0.2583(2) 0.0216(4) Uani 1 1 d .
N1B N 0.15760(13) 0.60586(18) 0.3165(2) 0.0213(5) Uani 1 1 d .
N2B N 0.17614(13) 0.86709(17) 0.2869(2) 0.0192(4) Uani 1 1 d .
N3B N 0.30160(13) 0.73708(19) 0.4790(2) 0.0206(4) Uani 1 1 d .
H3B H 0.3277(18) 0.731(2) 0.571(3) 0.018(7) Uiso 1 1 d .
H3A H 0.0936(19) 0.439(3) 0.272(4) 0.029(7) Uiso 1 1 d .
H1A H 0.1231(18) 0.061(3) 0.258(3) 0.022(7) Uiso 1 1 d .
H2A H -0.004(2) 0.243(2) 0.074(3) 0.022(8) Uiso 1 1 d .
H2B H 0.1607(18) 0.841(2) 0.369(4) 0.020(7) Uiso 1 1 d .
H1B H 0.137(2) 0.653(3) 0.391(4) 0.031(8) Uiso 1 1 d .

loop_
_atom_site_aniso_label
_atom_site_aniso_U_11
_atom_site_aniso_U_22
_atom_site_aniso_U_33
_atom_site_aniso_U_23
_atom_site_aniso_U_13
_atom_site_aniso_U_12
C1A 0.0245(11) 0.0223(12) 0.0187(12) -0.0042(10) -0.0034(10) 0.0005(9)
C2A 0.0211(11) 0.0216(11) 0.0186(11) 0.0027(10) -0.0066(10) 0.0010(9)
C3A 0.0217(11) 0.0158(9) 0.0196(11) 0.0001(10) 0.0028(9) -0.0012(9)
C4A 0.0212(11) 0.0203(11) 0.0201(12) 0.0000(10) 0.0003(9) -0.0015(9)
C5A 0.0169(10) 0.0245(12) 0.0253(12) -0.0020(11) -0.0026(10) 0.0045(9)
C6A 0.0265(12) 0.0177(11) 0.0344(16) 0.0001(10) -0.0054(11) 0.0053(10)
C1B 0.0276(13) 0.0452(16) 0.0334(15) -0.0111(14) -0.0088(12) 0.0190(12)
C2B 0.0319(14) 0.0254(13) 0.0550(19) -0.0086(14) -0.0002(14) 0.0057(11)
C3B 0.0555(18) 0.0317(15) 0.0236(14) 0.0020(12) -0.0096(13) -0.0086(13)
C4B 0.0510(17) 0.0248(14) 0.0264(14) -0.0004(12) -0.0146(13) 0.0039(12)
C5B 0.0283(13) 0.0344(14) 0.0466(18) 0.0206(15) -0.0033(13) -0.0060(11)
C6B 0.0251(12) 0.0454(17) 0.0439(18) 0.0242(15) -0.0121(12) -0.0117(12)
N1A 0.0194(9) 0.0152(9) 0.0199(10) 0.0006(8) -0.0020(8) 0.0036(8)
N2A 0.0147(10) 0.0232(10) 0.0162(10) 0.0010(8) 0.0011(7) 0.0001(8)
N3A 0.0237(10) 0.0161(9) 0.0248(11) 0.0030(9) -0.0051(8) -0.0016(8)
N1B 0.0234(10) 0.0173(9) 0.0232(11) -0.0016(9) 0.0002(8) -0.0011(8)
N2B 0.0213(10) 0.0180(9) 0.0184(10) 0.0038(9) -0.0016(9) 0.0002(7)
N3B 0.0187(9) 0.0257(11) 0.0175(10) 0.0045(9) -0.0017(8) 0.0005(8)

loop_
_atom_type_symbol
_atom_type_description
_atom_type_scat_dispersion_real
_atom_type_scat_dispersion_imag
_atom_type_scat_source
C C 0.0181 0.0091 'International Tables Vol C Tables 4.2.6.8 and 6.1.1.4'
H H 0.0000 0.0000 'International Tables Vol C Tables 4.2.6.8 and 6.1.1.4'
N N 0.0311 0.0180 'International Tables Vol C Tables 4.2.6.8 and 6.1.1.4'

loop_
_geom_angle_atom_site_label_1
_geom_angle_atom_site_label_2
_geom_angle_atom_site_label_3
_geom_angle
N3A C1A C2A 113.5(2)
N3A C1A H1AA 108.9
C2A C1A H1AA 108.9
N3A C1A H1AB 108.9
C2A C1A H1AB 108.9
H1AA C1A H1AB 107.7
N1A C2A C1A 114.79(18)
N1A C2A H2AA 108.6
C1A C2A H2AA 108.6
N1A C2A H2AB 108.6
C1A C2A H2AB 108.6
H2AA C2A H2AB 107.5
N1A C3A C4A 111.51(19)
N1A C3A H3AA 109.3
C4A C3A H3AA 109.3
N1A C3A H3AB 109.3
C4A C3A H3AB 109.3
H3AA C3A H3AB 108.0
N2A C4A C3A 114.95(19)
N2A C4A H4AA 108.5
C3A C4A H4AA 108.5
N2A C4A H4AB 108.5
C3A C4A H4AB 108.5
H4AA C4A H4AB 107.5
N2A C5A C6A 110.8(2)
N2A C5A H5AA 109.5
C6A C5A H5AA 109.5
N2A C5A H5AB 109.5
C6A C5A H5AB 109.5
H5AA C5A H5AB 108.1
N3A C6A C5A 112.5(2)
N3A C6A H6AA 109.1
C5A C6A H6AA 109.1
N3A C6A H6AB 109.1
C5A C6A H6AB 109.1
H6AA C6A H6AB 107.8
N3B C1B C2B 113.6(2)
N3B C1B H1BA 108.9
C2B C1B H1BA 108.9
N3B C1B H1BB 108.9
C2B C1B H1BB 108.9
H1BA C1B H1BB 107.7
N1B C2B C1B 119.2(2)
N1B C2B H2BB 107.5
C1B C2B H2BB 107.5
N1B C2B H2BA 107.5
C1B C2B H2BA 107.5
H2BB C2B H2BA 107.0
N1B C3B C4B 114.5(2)
N1B C3B H3BA 108.6
C4B C3B H3BA 108.6
N1B C3B H3BB 108.6
C4B C3B H3BB 108.6
H3BA C3B H3BB 107.6
N2B C4B C3B 118.5(2)
N2B C4B H4BA 107.7
C3B C4B H4BA 107.7
N2B C4B H4BB 107.7
C3B C4B H4BB 107.7
H4BA C4B H4BB 107.1
N2B C5B C6B 115.3(2)
N2B C5B H5BA 108.5
C6B C5B H5BA 108.5
N2B C5B H5BB 108.5
C6B C5B H5BB 108.5
H5BA C5B H5BB 107.5
N3B C6B C5B 114.7(2)
N3B C6B H6BA 108.6
C5B C6B H6BA 108.6
N3B C6B H6BB 108.6
C5B C6B H6BB 108.6
H6BA C6B H6BB 107.6
C2A N1A C3A 116.17(19)
C2A N1A H1A 106(2)
C3A N1A H1A 107(2)
C4A N2A C5A 113.29(19)
C4A N2A H2A 106(2)
C5A N2A H2A 107(2)
C1A N3A C6A 113.6(2)
C1A N3A H3A 106(2)
C6A N3A H3A 107.9(18)
C3B N1B C2B 115.6(2)
C3B N1B H1B 112.3(19)
C2B N1B H1B 107.8(19)
C5B N2B C4B 114.8(2)
C5B N2B H2B 113.4(19)
C4B N2B H2B 104(2)
C1B N3B C6B 115.3(2)
C1B N3B H3B 108.7(17)
C6B N3B H3B 110.2(17)

loop_
_geom_bond_atom_site_label_1
_geom_bond_atom_site_label_2
_geom_bond_distance
C1A N3A 1.462(3)
C1A C2A 1.520(3)
C1A H1AA 0.9700
C1A H1AB 0.9700
C2A N1A 1.460(3)
C2A H2AA 0.9700
C2A H2AB 0.9700
C3A N1A 1.464(3)
C3A C4A 1.532(3)
C3A H3AA 0.9700
C3A H3AB 0.9700
C4A N2A 1.461(3)
C4A H4AA 0.9700
C4A H4AB 0.9700
C5A N2A 1.462(3)
C5A C6A 1.515(3)
C5A H5AA 0.9700
C5A H5AB 0.9700
C6A N3A 1.466(3)
C6A H6AA 0.9700
C6A H6AB 0.9700
C1B N3B 1.447(3)
C1B C2B 1.483(4)
C1B H1BA 0.9700
C1B H1BB 0.9700
C2B N1B 1.464(3)
C2B H2BB 0.9700
C2B H2BA 0.9700
C3B N1B 1.445(3)
C3B C4B 1.496(4)
C3B H3BA 0.9700
C3B H3BB 0.9700
C4B N2B 1.460(3)
C4B H4BA 0.9700
C4B H4BB 0.9700
C5B N2B 1.453(3)
C5B C6B 1.483(4)
C5B H5BA 0.9700
C5B H5BB 0.9700
C6B N3B 1.458(3)
C6B H6BA 0.9700
C6B H6BB 0.9700
N1A H1A 0.79(3)
N2A H2A 0.76(3)
N3A H3A 0.92(3)
N1B H1B 0.90(3)
N2B H2B 0.82(3)
N3B H3B 0.90(3)

loop_
_geom_torsion_atom_site_label_1
_geom_torsion_atom_site_label_2
_geom_torsion_atom_site_label_3
_geom_torsion_atom_site_label_4
_geom_torsion
N3A C1A C2A N1A -52.9(3)
N1A C3A C4A N2A -51.8(3)
N2A C5A C6A N3A -50.1(3)
N3B C1B C2B N1B 47.7(4)
N1B C3B C4B N2B 51.3(4)
N2B C5B C6B N3B 47.7(4)
C1A C2A N1A C3A -60.3(3)
C4A C3A N1A C2A 124.9(2)
C3A C4A N2A C5A -64.0(3)
C6A C5A N2A C4A 132.2(2)
C2A C1A N3A C6A 130.5(2)
C5A C6A N3A C1A -64.7(3)
C4B C3B N1B C2B -121.3(3)
C1B C2B N1B C3B 60.5(4)
C6B C5B N2B C4B -123.7(3)
C3B C4B N2B C5B 61.0(3)
C2B C1B N3B C6B -126.3(3)
C5B C6B N3B C1B 68.5(3)
